data_7037255
loop_
_publ_author_name
'Musina, E. I.'
'Shamsieva, A. V.'
'Strelnik, I. D.'
'Gerasimova, T. P.'
'Krivolapov, D. B.'
'Kolesnikov, I. E.'
'Grachova, E. V.'
'Tunik, S. P.'
'Bannwarth, C.'
'Grimme, S.'
'Katsyuba, S. A.'
'Karasik, A. A.'
'Sinyashin, O. G.'

_publ_section_title
;
 Synthesis of novel pyridyl containing phospholanes and their polynuclear
 luminescent copper(i) complexes.
;
_journal_issue 5
_journal_name_full 'Dalton transactions (Cambridge, England : 2003)'
_journal_page_first 2250
_journal_page_last 2260
_journal_paper_doi 10.1039/c5dt03346b
_journal_volume 45
_journal_year 2016
_chemical_formula_moiety 'C18 H24 Cu4 I4 N2 P2'
_chemical_formula_sum 'C18 H24 Cu4 I4 N2 P2'
_chemical_formula_weight 1092.13
_chemical_name_systematic '[?u2(?-I)(?4-I)(?-P,N-(1-(pyridyl-2-yl)phospholane)]2'
_space_group_crystal_system triclinic
_space_group_IT_number 2
_space_group_name_Hall '-P 1'
_space_group_name_H-M_alt 'P -1'
_symmetry_space_group_name_Hall '-P 1'
_symmetry_space_group_name_H-M 'P -1'
_atom_sites_solution_hydrogens geom
_audit_creation_method SHELXL-2013
_audit_update_record
;
2015-11-13 deposited with the CCDC.
2015-11-16 downloaded from the CCDC.
;
_cell_angle_alpha 66.6150(10)
_cell_angle_beta 77.0120(10)
_cell_angle_gamma 64.3900(10)
_cell_formula_units_Z 1
_cell_length_a 9.0224(8)
_cell_length_b 9.4377(8)
_cell_length_c 9.4869(8)
_cell_measurement_reflns_used 4110
_cell_measurement_temperature 150(2)
_cell_measurement_theta_max 29.21
_cell_measurement_theta_min 2.34
_cell_volume 667.24(10)
_computing_cell_refinement 'Bruker SAINT'
_computing_data_collection 'Bruker APEX2'
_computing_data_reduction 'Bruker SAINT'
_computing_molecular_graphics 'Diamond Version 3.2k'
_computing_publication_material 'SHELXL-2013 (Sheldrick, 2013)'
_computing_structure_refinement 'SHELXL-2013 (Sheldrick, 2013)'
_computing_structure_solution 'SHELXS-97 (Sheldrick, 2008)'
_diffrn_ambient_temperature 150(2)
_diffrn_measured_fraction_theta_full 0.989
_diffrn_measured_fraction_theta_max 0.990
_diffrn_measurement_device_type 'Bruker APEX-II CCD'
_diffrn_measurement_method \w-scan
_diffrn_radiation_probe x-ray
_diffrn_radiation_type MoK\a
_diffrn_radiation_wavelength 0.71073
_diffrn_reflns_av_R_equivalents 0.0144
_diffrn_reflns_av_unetI/netI 0.0210
_diffrn_reflns_laue_measured_fraction_full 0.989
_diffrn_reflns_laue_measured_fraction_max 0.990
_diffrn_reflns_limit_h_max 11
_diffrn_reflns_limit_h_min -11
_diffrn_reflns_limit_k_max 11
_diffrn_reflns_limit_k_min -11
_diffrn_reflns_limit_l_max 11
_diffrn_reflns_limit_l_min -11
_diffrn_reflns_number 5279
_diffrn_reflns_point_group_measured_fraction_full 0.989
_diffrn_reflns_point_group_measured_fraction_max 0.990
_diffrn_reflns_theta_full 25.242
_diffrn_reflns_theta_max 25.996
_diffrn_reflns_theta_min 2.344
_diffrn_source 'sealed X-ray tube'
_diffrn_source_type BrukerSmartApex2
_exptl_absorpt_coefficient_mu 7.901
_exptl_absorpt_correction_T_max 0.505
_exptl_absorpt_correction_T_min 0.301
_exptl_absorpt_correction_type multi-scan
_exptl_absorpt_process_details Sadabs
_exptl_crystal_colour colorless
_exptl_crystal_density_diffrn 2.718
_exptl_crystal_description prism
_exptl_crystal_F_000 504
_exptl_crystal_size_max 0.200
_exptl_crystal_size_mid 0.100
_exptl_crystal_size_min 0.100
_refine_diff_density_max 1.039
_refine_diff_density_min -1.607
_refine_diff_density_rms 0.114
_refine_ls_extinction_method none
_refine_ls_goodness_of_fit_ref 0.813
_refine_ls_hydrogen_treatment constr
_refine_ls_matrix_type full
_refine_ls_number_parameters 136
_refine_ls_number_reflns 2595
_refine_ls_number_restraints 0
_refine_ls_restrained_S_all 0.813
_refine_ls_R_factor_all 0.0246
_refine_ls_R_factor_gt 0.0225
_refine_ls_shift/su_max 0.002
_refine_ls_shift/su_mean 0.001
_refine_ls_structure_factor_coef Fsqd
_refine_ls_weighting_details
;
 w=1/[\s^2^(Fo^2^)+(0.1000P)^2^+0.2978P]
 where P=(Fo^2^+2Fc^2^)/3
;
_refine_ls_weighting_scheme calc
_refine_ls_wR_factor_gt 0.0919
_refine_ls_wR_factor_ref 0.0949
_reflns_Friedel_coverage 0.000
_reflns_number_gt 2450
_reflns_number_total 2595
_reflns_threshold_expression 'I > 2\s(I)'
_cod_data_source_file c5dt03346b2.cif
_cod_data_source_block s59_fin
_cod_depositor_comments 'Adding full bibliography for 7037255--7037257.cif.'
_cod_database_code 7037255
_shelx_space_group_comment
;
The symmetry employed for this shelxl refinement is uniquely defined
by the following loop, which should always be used as a source of
symmetry information in preference to the above space-group names.
They are only intended as comments.
;
_shelx_estimated_absorpt_t_min 0.301
_shelx_estimated_absorpt_t_max 0.505
_shelxl_version_number 2013-2

loop_
_space_group_symop_operation_xyz
'x, y, z'
'-x, -y, -z'

loop_
_atom_site_label
_atom_site_type_symbol
_atom_site_fract_x
_atom_site_fract_y
_atom_site_fract_z
_atom_site_U_iso_or_equiv
_atom_site_adp_type
_atom_site_occupancy
_atom_site_site_symmetry_order
_atom_site_calc_flag
_atom_site_refinement_flags_posn
_atom_site_refinement_flags_adp
I2 I 0.72752(3) 0.84840(3) 0.40091(3) 0.02215(13) Uani 1 1 d . .
I1 I 0.60429(4) 0.68887(3) 0.87019(3) 0.02809(13) Uani 1 1 d . .
Cu1 Cu 0.48033(7) 0.80996(7) 0.60663(6) 0.02698(16) Uani 1 1 d . .
Cu2 Cu 0.41567(9) 1.01851(8) 0.31855(8) 0.0399(2) Uani 1 1 d . .
P3 P 0.29828(13) 0.72738(13) 0.57684(12) 0.0173(2) Uani 1 1 d . .
N1 N 0.3009(4) 0.9039(4) 0.2727(4) 0.0202(7) Uani 1 1 d . .
C1 C 0.2707(6) 0.9514(6) 0.1245(5) 0.0286(10) Uani 1 1 d . .
H9 H 0.2976 1.0415 0.0507 0.034 Uiso 1 1 calc R U
C2 C 0.2021(6) 0.8744(7) 0.0753(5) 0.0319(10) Uani 1 1 d . .
H12 H 0.1826 0.9112 -0.0301 0.038 Uiso 1 1 calc R U
C3 C 0.1624(6) 0.7437(6) 0.1814(6) 0.0293(10) Uani 1 1 d . .
H11 H 0.1158 0.6883 0.1506 0.035 Uiso 1 1 calc R U
C4 C 0.1920(6) 0.6950(6) 0.3338(5) 0.0247(9) Uani 1 1 d . .
H10 H 0.1658 0.6050 0.4087 0.030 Uiso 1 1 calc R U
C5 C 0.2604(5) 0.7774(5) 0.3781(5) 0.0189(8) Uani 1 1 d . .
C6 C 0.3192(5) 0.5075(5) 0.6775(5) 0.0231(9) Uani 1 1 d . .
H8 H 0.3494 0.4488 0.6026 0.028 Uiso 1 1 calc R U
H7 H 0.4059 0.4484 0.7519 0.028 Uiso 1 1 calc R U
C7 C 0.1532(6) 0.5109(5) 0.7610(5) 0.0265(9) Uani 1 1 d . .
H6 H 0.1675 0.4082 0.8520 0.032 Uiso 1 1 calc R U
H1 H 0.0803 0.5190 0.6918 0.032 Uiso 1 1 calc R U
C8 C 0.0799(6) 0.6646(6) 0.8099(5) 0.0248(9) Uani 1 1 d . .
H2 H -0.0360 0.6849 0.8499 0.030 Uiso 1 1 calc R U
H3 H 0.1431 0.6482 0.8918 0.030 Uiso 1 1 calc R U
C9 C 0.0893(5) 0.8119(5) 0.6678(5) 0.0215(8) Uani 1 1 d . .
H4 H 0.0762 0.9067 0.6968 0.026 Uiso 1 1 calc R U
H5 H 0.0032 0.8497 0.5975 0.026 Uiso 1 1 calc R U

loop_
_atom_site_aniso_label
_atom_site_aniso_U_11
_atom_site_aniso_U_22
_atom_site_aniso_U_33
_atom_site_aniso_U_23
_atom_site_aniso_U_13
_atom_site_aniso_U_12
I2 0.01566(18) 0.01930(18) 0.0320(2) -0.01006(13) 0.00223(12) -0.00779(13)
I1 0.0311(2) 0.0252(2) 0.02344(19) 0.00457(13) -0.01037(13) -0.01434(15)
Cu1 0.0254(3) 0.0379(3) 0.0270(3) -0.0116(2) -0.0036(2) -0.0190(3)
Cu2 0.0511(4) 0.0299(3) 0.0452(4) 0.0059(3) -0.0249(3) -0.0278(3)
P3 0.0147(5) 0.0194(5) 0.0208(5) -0.0083(4) -0.0012(4) -0.0078(4)
N1 0.0142(17) 0.0211(17) 0.0244(17) -0.0048(14) -0.0052(13) -0.0067(14)
C1 0.022(2) 0.033(2) 0.028(2) -0.0073(19) 0.0005(17) -0.011(2)
C2 0.033(3) 0.045(3) 0.023(2) -0.013(2) 0.0000(19) -0.018(2)
C3 0.027(2) 0.039(3) 0.033(2) -0.021(2) 0.0018(18) -0.017(2)
C4 0.028(2) 0.029(2) 0.026(2) -0.0126(18) 0.0010(17) -0.0178(19)
C5 0.0106(19) 0.0210(19) 0.027(2) -0.0140(17) 0.0010(15) -0.0041(16)
C6 0.022(2) 0.0158(19) 0.031(2) -0.0088(17) -0.0067(17) -0.0032(17)
C7 0.029(2) 0.022(2) 0.026(2) -0.0025(17) -0.0013(18) -0.0124(19)
C8 0.026(2) 0.025(2) 0.021(2) -0.0064(17) 0.0007(17) -0.0109(19)
C9 0.021(2) 0.023(2) 0.020(2) -0.0081(17) 0.0025(16) -0.0082(17)

loop_
_atom_type_symbol
_atom_type_description
_atom_type_scat_dispersion_real
_atom_type_scat_dispersion_imag
_atom_type_scat_source
C C 0.0033 0.0016 'International Tables Vol C Tables 4.2.6.8 and 6.1.1.4'
H H 0.0000 0.0000 'International Tables Vol C Tables 4.2.6.8 and 6.1.1.4'
N N 0.0061 0.0033 'International Tables Vol C Tables 4.2.6.8 and 6.1.1.4'
P P 0.1023 0.0942 'International Tables Vol C Tables 4.2.6.8 and 6.1.1.4'
Cu Cu 0.3201 1.2651 'International Tables Vol C Tables 4.2.6.8 and 6.1.1.4'
I I -0.4742 1.8119 'International Tables Vol C Tables 4.2.6.8 and 6.1.1.4'

loop_
_geom_angle_atom_site_label_1
_geom_angle_atom_site_label_2
_geom_angle_atom_site_label_3
_geom_angle
_geom_angle_site_symmetry_1
_geom_angle_site_symmetry_3
Cu1 I2 Cu2 59.97(2) . .
Cu1 I2 Cu1 76.80(2) . 2_676
Cu2 I2 Cu1 53.989(17) . 2_676
Cu2 I1 Cu1 59.285(19) 2_676 .
P3 Cu1 Cu2 156.95(4) . 2_676
P3 Cu1 I1 120.02(4) . .
Cu2 Cu1 I1 60.216(19) 2_676 .
P3 Cu1 I2 123.68(4) . .
Cu2 Cu1 I2 74.71(2) 2_676 .
I1 Cu1 I2 104.44(2) . .
P3 Cu1 Cu2 83.52(3) . .
Cu2 Cu1 Cu2 96.58(3) 2_676 .
I1 Cu1 Cu2 156.07(3) . .
I2 Cu1 Cu2 60.35(2) . .
P3 Cu1 I2 101.28(3) . 2_676
Cu2 Cu1 I2 58.10(2) 2_676 2_676
I1 Cu1 I2 100.00(2) . 2_676
I2 Cu1 I2 103.20(2) . 2_676
Cu2 Cu1 I2 68.74(2) . 2_676
N1 Cu2 Cu1 171.26(11) . 2_676
N1 Cu2 I1 118.41(10) . 2_676
Cu1 Cu2 I1 60.50(2) 2_676 2_676
N1 Cu2 Cu1 96.28(10) . .
Cu1 Cu2 Cu1 83.42(3) 2_676 .
I1 Cu2 Cu1 143.44(3) 2_676 .
N1 Cu2 I2 119.45(10) . .
Cu1 Cu2 I2 67.91(2) 2_676 .
I1 Cu2 I2 107.00(2) 2_676 .
Cu1 Cu2 I2 59.679(18) . .
C5 P3 C6 105.80(19) . .
C5 P3 C9 103.83(19) . .
C6 P3 C9 93.45(19) . .
C5 P3 Cu1 115.77(13) . .
C6 P3 Cu1 119.65(14) . .
C9 P3 Cu1 115.18(15) . .
C1 N1 C5 118.7(4) . .
C1 N1 Cu2 116.9(3) . .
C5 N1 Cu2 124.3(3) . .
N1 C1 C2 122.8(4) . .
N1 C1 H9 118.6 . .
C2 C1 H9 118.6 . .
C3 C2 C1 119.1(4) . .
C3 C2 H12 120.5 . .
C1 C2 H12 120.5 . .
C2 C3 C4 118.5(4) . .
C2 C3 H11 120.8 . .
C4 C3 H11 120.8 . .
C3 C4 C5 120.4(4) . .
C3 C4 H10 119.8 . .
C5 C4 H10 119.8 . .
N1 C5 C4 120.6(4) . .
N1 C5 P3 115.6(3) . .
C4 C5 P3 123.9(3) . .
C7 C6 P3 107.0(3) . .
C7 C6 H8 110.3 . .
P3 C6 H8 110.3 . .
C7 C6 H7 110.3 . .
P3 C6 H7 110.3 . .
H8 C6 H7 108.6 . .
C6 C7 C8 106.1(4) . .
C6 C7 H6 110.5 . .
C8 C7 H6 110.5 . .
C6 C7 H1 110.5 . .
C8 C7 H1 110.5 . .
H6 C7 H1 108.7 . .
C9 C8 C7 107.0(3) . .
C9 C8 H2 110.3 . .
C7 C8 H2 110.3 . .
C9 C8 H3 110.3 . .
C7 C8 H3 110.3 . .
H2 C8 H3 108.6 . .
C8 C9 P3 103.9(3) . .
C8 C9 H4 111.0 . .
P3 C9 H4 111.0 . .
C8 C9 H5 111.0 . .
P3 C9 H5 111.0 . .
H4 C9 H5 109.0 . .

loop_
_geom_bond_atom_site_label_1
_geom_bond_atom_site_label_2
_geom_bond_distance
_geom_bond_site_symmetry_2
I2 Cu1 2.6637(6) .
I2 Cu2 2.6817(7) .
I2 Cu1 2.9271(7) 2_676
I1 Cu2 2.5797(7) 2_676
I1 Cu1 2.5870(6) .
Cu1 P3 2.2080(11) .
Cu1 Cu2 2.5553(8) 2_676
Cu1 Cu2 2.6716(8) .
Cu1 I2 2.9271(7) 2_676
Cu2 N1 1.994(3) .
Cu2 Cu1 2.5553(8) 2_676
Cu2 I1 2.5797(6) 2_676
P3 C5 1.827(4) .
P3 C6 1.850(4) .
P3 C9 1.858(4) .
N1 C1 1.348(6) .
N1 C5 1.351(5) .
C1 C2 1.385(7) .
C1 H9 0.9500 .
C2 C3 1.377(7) .
C2 H12 0.9500 .
C3 C4 1.383(7) .
C3 H11 0.9500 .
C4 C5 1.398(6) .
C4 H10 0.9500 .
C6 C7 1.522(6) .
C6 H8 0.9900 .
C6 H7 0.9900 .
C7 C8 1.524(6) .
C7 H6 0.9900 .
C7 H1 0.9900 .
C8 C9 1.523(6) .
C8 H2 0.9900 .
C8 H3 0.9900 .
C9 H4 0.9900 .
C9 H5 0.9900 .

loop_
_geom_hbond_atom_site_label_D
_geom_hbond_atom_site_label_H
_geom_hbond_atom_site_label_A
_geom_hbond_distance_DH
_geom_hbond_distance_HA
_geom_hbond_distance_DA
_geom_hbond_angle_DHA
_geom_hbond_site_symmetry_A
C9 H4 I2 0.99 3.23 3.984(4) 134.2 2_676
C8 H3 I1 0.99 3.28 4.011(4) 132.1 2_667
C8 H2 I1 0.99 3.19 4.117(5) 155.9 1_455
C7 H6 I1 0.99 3.30 3.902(5) 120.6 2_667
C6 H7 I1 0.99 3.29 4.030(4) 133.1 2_667
C6 H8 I2 0.99 3.18 3.919(4) 132.5 2_666
C9 H4 I2 0.99 3.23 3.984(4) 134.2 2_676
C8 H3 I1 0.99 3.28 4.011(4) 132.1 2_667
C8 H2 I1 0.99 3.19 4.117(5) 155.9 1_455
C7 H6 I1 0.99 3.30 3.902(5) 120.6 2_667
C6 H7 I1 0.99 3.29 4.030(4) 133.1 2_667
C6 H8 I2 0.99 3.18 3.919(4) 132.5 2_666
C9 H4 I2 0.99 3.23 3.984(4) 134.2 2_676
C8 H3 I1 0.99 3.28 4.011(4) 132.1 2_667
C8 H2 I1 0.99 3.19 4.117(5) 155.9 1_455
C7 H6 I1 0.99 3.30 3.902(5) 120.6 2_667
C6 H7 I1 0.99 3.29 4.030(4) 133.1 2_667
C6 H8 I2 0.99 3.18 3.919(4) 132.5 2_666
C6 H8 I2 0.99 3.18 3.919(4) 132.5 2_666
C6 H7 I1 0.99 3.29 4.030(4) 133.1 2_667
C7 H6 I1 0.99 3.30 3.902(5) 120.6 2_667
C8 H2 I1 0.99 3.19 4.117(5) 155.9 1_455
C8 H3 I1 0.99 3.28 4.011(4) 132.1 2_667
C9 H4 I2 0.99 3.23 3.984(4) 134.2 2_676

loop_
_geom_torsion_atom_site_label_1
_geom_torsion_atom_site_label_2
_geom_torsion_atom_site_label_3
_geom_torsion_atom_site_label_4
_geom_torsion
C5 N1 C1 C2 -1.0(7)
Cu2 N1 C1 C2 175.5(4)
N1 C1 C2 C3 0.1(8)
C1 C2 C3 C4 0.4(7)
C2 C3 C4 C5 0.1(7)
C1 N1 C5 C4 1.5(6)
Cu2 N1 C5 C4 -174.8(3)
C1 N1 C5 P3 -177.7(3)
Cu2 N1 C5 P3 6.1(4)
C3 C4 C5 N1 -1.1(7)
C3 C4 C5 P3 178.0(4)
C6 P3 C5 N1 -156.4(3)
C9 P3 C5 N1 105.9(3)
Cu1 P3 C5 N1 -21.4(3)
C6 P3 C5 C4 24.5(4)
C9 P3 C5 C4 -73.2(4)
Cu1 P3 C5 C4 159.5(3)
C5 P3 C6 C7 -98.0(3)
C9 P3 C6 C7 7.4(3)
Cu1 P3 C6 C7 129.0(3)
P3 C6 C7 C8 -33.3(4)
C6 C7 C8 C9 50.7(5)
C7 C8 C9 P3 -43.3(4)
C5 P3 C9 C8 127.5(3)
C6 P3 C9 C8 20.3(3)
Cu1 P3 C9 C8 -104.9(3)
